data_4323272
loop_
_publ_author_name
'F. Albert Cotton'
'Evgeny V. Dikarev'
'Wai-Yeung Wong'

_publ_section_title
;
 W2Cl4(NHR)2(PR'3)2 Molecules. 3. Bidentate Phosphine Complexes of
 Bis(tert-butylamido)tetrachloroditungsten. Preparation and Structural
 Characterization of cis,cis-W2Cl4(NHCMe3)2(L-L) (L-L = dmpm, dmpe, dppm,
 dppe)
;
_journal_name_full 'Inorganic Chemistry'
_journal_page_first 80
_journal_page_last 85
_journal_paper_doi 10.1021/ic960906z
_journal_volume 36
_journal_year 1997
_chemical_compound_source synthesized
_chemical_formula_analytical 'not measured'
_chemical_formula_moiety 'C34 H44 Cl4 N2 P2 W2'
_chemical_formula_structural W2Cl4(NHCMe3)2(DPPE)
_chemical_formula_sum 'C34 H44 Cl4 N2 P2 W2'
_chemical_formula_weight 1052.15
_chemical_melting_point ?
_chemical_name_common
;
 cis,cis-Tetrachloro-bis(t-butylamido)-bis(diphenyl-
 phosphino)ethane ditungsten(III)
;
_chemical_name_systematic
; 
 1,1,2,2-Tetrachloro-1,2-bis(t-butylamido)-(cis,cis)-
 1,2-bis(diphenylphosphino)ethane ditungsten(III) 
;
_space_group_IT_number 14
_symmetry_cell_setting monoclinic
_symmetry_space_group_name_Hall '-P 2yn'
_symmetry_space_group_name_H-M 'P 1 21/n 1'
_atom_sites_solution_hydrogens geom
_atom_sites_solution_primary direct
_atom_sites_solution_secondary difmap
_audit_creation_method SHELXL
_cell_angle_alpha 90.00
_cell_angle_beta 106.54(6)
_cell_angle_gamma 90.00
_cell_formula_units_Z 4
_cell_length_a 11.938(1)
_cell_length_b 18.583(3)
_cell_length_c 17.606(2)
_cell_measurement_reflns_used 250
_cell_measurement_temperature 213(2)
_cell_measurement_theta_max 20.80
_cell_measurement_theta_min 9.05
_cell_volume 3744.2(14)
_computing_cell_refinement 'MADNES (Enraf-Nonius, 1989)'
_computing_data_collection 'MADNES (Enraf-Nonius, 1989)'
_computing_data_reduction 'MADNES (Enraf-Nonius, 1989)'
_computing_molecular_graphics 'SHELXTL V.5 (Siemens, 1994)'
_computing_publication_material CIFTAB
_computing_structure_refinement 'SHELXL-93 (Sheldrick, 1993)'
_computing_structure_solution 'SHELXTL V.5 (Siemens, 1994)'
_diffrn_ambient_temperature 213(2)
_diffrn_measurement_device 'Enraf Nonius FAST'
_diffrn_measurement_method '\w rotation 0.25\%'
_diffrn_radiation_monochromator graphite
_diffrn_radiation_source 'fine-focus sealed tube'
_diffrn_radiation_type 'Mo K\a'
_diffrn_radiation_wavelength 0.71073
_diffrn_reflns_av_R_equivalents 0.0000
_diffrn_reflns_av_sigmaI/netI 0.0546
_diffrn_reflns_limit_h_max 13
_diffrn_reflns_limit_h_min -14
_diffrn_reflns_limit_k_max 22
_diffrn_reflns_limit_k_min 0
_diffrn_reflns_limit_l_max 21
_diffrn_reflns_limit_l_min 0
_diffrn_reflns_number 6668
_diffrn_reflns_theta_max 25.38
_diffrn_reflns_theta_min 2.15
_diffrn_standards_number 0
_exptl_absorpt_coefficient_mu 6.537
_exptl_absorpt_correction_type none
_exptl_crystal_colour orange
_exptl_crystal_density_diffrn 1.867
_exptl_crystal_density_meas ?
_exptl_crystal_density_method none
_exptl_crystal_description plate-shaped
_exptl_crystal_F_000 2032
_exptl_crystal_size_max 0.40
_exptl_crystal_size_mid 0.13
_exptl_crystal_size_min 0.05
_refine_diff_density_max 3.730
_refine_diff_density_min -2.293
_refine_diff_density_rms 0.275
_refine_ls_extinction_coef noref
_refine_ls_extinction_method none
_refine_ls_goodness_of_fit_all 1.123
_refine_ls_goodness_of_fit_obs 1.155
_refine_ls_hydrogen_treatment noref
_refine_ls_matrix_type full
_refine_ls_number_parameters 403
_refine_ls_number_reflns 6666
_refine_ls_number_restraints 0
_refine_ls_restrained_S_all 1.152
_refine_ls_restrained_S_obs 1.155
_refine_ls_R_factor_all 0.0615
_refine_ls_R_factor_obs 0.0496
_refine_ls_shift/esd_max 0.001
_refine_ls_shift/esd_mean 0.000
_refine_ls_structure_factor_coef Fsqd
_refine_ls_weighting_details 'w=1/[\s^2^(Fo^2^)+(0.0604P)^2^+27.1776P] where P=(Fo^2^+2Fc^2^)/3'
_refine_ls_weighting_scheme calc
_refine_ls_wR_factor_all 0.1270
_refine_ls_wR_factor_obs 0.1171
_reflns_number_observed 5689
_reflns_number_total 6668
_reflns_observed_criterion I>2\(I)
_cod_data_source_file ic960906z_1.cif
_cod_data_source_block W2Cl4(NHCMe3)2(DPPE)
_cod_depositor_comments
;
The following automatic conversions were performed:

'_chemical_melting_point' value 'not measured' was changed to '?' -
the value is undefined or not given.

Automatic conversion script
Id: cif_fix_values 1715 2011-07-08 13:25:40Z adriana 

The following automatic conversions were performed:

'_exptl_crystal_density_meas' value 'not measured' was changed to '?'
- the value is perceived as not measured.

Automatic conversion script
Id: cif_fix_values 3008 2015-01-20 13:52:24Z robertas 

The following automatic conversions were performed:

'_refine_ls_weighting_scheme' value 'calc
w=1/[\s^2^(Fo^2^)+(0.0604P)^2^+27.1776P] where P=(Fo^2^+2Fc^2^)/3'
was changed to 'calc'. New tag '_refine_ls_weighting_details' was
created. The value of the new tag was set to
'w=1/[\s^2^(Fo^2^)+(0.0604P)^2^+27.1776P] where P=(Fo^2^+2Fc^2^)/3'.

Automatic conversion script
Id: cif_fix_values 3143 2015-03-26 13:38:13Z robertas 
;
_cod_original_cell_volume 3744.1(8)
_cod_database_code 4323272

loop_
_symmetry_equiv_pos_as_xyz
'x, y, z'
'x+1/2, -y+1/2, z+1/2'
'-x, -y, -z'
'-x-1/2, y-1/2, -z-1/2'

loop_
_atom_site_aniso_label
_atom_site_aniso_U_11
_atom_site_aniso_U_22
_atom_site_aniso_U_33
_atom_site_aniso_U_23
_atom_site_aniso_U_13
_atom_site_aniso_U_12
W1 0.0189(2) 0.0171(2) 0.0137(2) 0.00029(12) 0.00126(13) -0.00107(12)
W2 0.0198(2) 0.0136(2) 0.0166(2) 0.00124(12) 0.00132(13) 0.00107(12)
P1 0.0244(11) 0.0178(10) 0.0153(10) 0.0006(8) 0.0029(8) 0.0007(9)
P2 0.0173(10) 0.0166(10) 0.0134(10) 0.0014(8) -0.0011(8) -0.0001(8)
Cl1 0.0298(12) 0.0382(12) 0.0191(10) -0.0082(9) -0.0024(8) -0.0073(10)
Cl2 0.0265(11) 0.0299(11) 0.0236(11) 0.0058(9) 0.0009(9) 0.0072(9)
Cl3 0.0310(12) 0.0274(11) 0.0227(11) 0.0043(8) -0.0092(9) 0.0033(9)
Cl4 0.0391(13) 0.0197(11) 0.0377(13) 0.0083(9) 0.0097(10) 0.0045(9)
N1 0.023(4) 0.025(4) 0.019(4) 0.000(3) -0.001(3) 0.001(3)
N2 0.021(4) 0.020(4) 0.023(4) 0.002(3) 0.004(3) -0.005(3)
C1 0.037(5) 0.025(5) 0.020(4) -0.005(4) -0.001(4) -0.002(4)
C2 0.029(5) 0.050(6) 0.031(5) -0.003(5) 0.007(4) 0.007(5)
C3 0.031(6) 0.071(8) 0.025(5) 0.009(5) 0.009(4) 0.011(5)
C4 0.025(5) 0.079(9) 0.033(6) -0.027(6) 0.010(4) 0.013(5)
C5 0.027(5) 0.035(6) 0.054(7) -0.010(5) 0.002(5) 0.007(4)
C6 0.035(6) 0.035(5) 0.036(6) -0.004(4) 0.002(4) 0.012(4)
C7 0.026(5) 0.027(5) 0.024(5) -0.006(4) 0.007(4) -0.002(4)
C8 0.035(6) 0.028(5) 0.030(5) -0.011(4) -0.003(4) 0.001(4)
C9 0.045(7) 0.044(6) 0.031(6) -0.011(5) -0.015(5) 0.006(5)
C10 0.043(7) 0.058(7) 0.026(5) 0.002(5) -0.006(5) 0.011(5)
C11 0.064(8) 0.038(6) 0.029(6) 0.005(5) -0.007(5) 0.008(6)
C12 0.046(6) 0.025(5) 0.026(5) 0.003(4) -0.004(4) 0.004(4)
C13 0.033(5) 0.012(4) 0.016(4) 0.003(3) -0.003(3) -0.001(3)
C14 0.033(5) 0.009(4) 0.015(4) -0.001(3) 0.001(3) -0.001(3)
C15 0.022(4) 0.023(4) 0.006(4) 0.003(3) -0.004(3) 0.003(3)
C16 0.025(5) 0.023(4) 0.026(5) 0.001(4) -0.003(4) -0.007(4)
C17 0.030(5) 0.052(7) 0.019(5) 0.004(4) -0.006(4) 0.000(5)
C18 0.032(6) 0.055(7) 0.024(5) 0.021(5) -0.001(4) 0.021(5)
C19 0.049(7) 0.025(5) 0.033(5) 0.011(4) 0.002(5) 0.009(5)
C20 0.028(5) 0.020(4) 0.024(5) -0.004(3) 0.000(4) 0.003(4)
C21 0.019(4) 0.016(4) 0.022(4) -0.001(3) -0.001(3) -0.003(3)
C22 0.015(4) 0.033(5) 0.035(5) 0.000(4) 0.002(4) 0.004(4)
C23 0.016(5) 0.049(6) 0.055(7) -0.002(5) 0.005(4) 0.003(4)
C24 0.026(5) 0.056(7) 0.052(7) -0.008(6) 0.023(5) -0.008(5)
C25 0.033(6) 0.056(7) 0.043(6) 0.006(5) 0.016(5) 0.006(5)
C26 0.026(5) 0.040(6) 0.029(5) 0.004(4) 0.011(4) 0.008(4)
C27 0.032(5) 0.030(5) 0.030(5) 0.004(4) 0.013(4) -0.012(4)
C28 0.032(6) 0.051(7) 0.050(7) 0.008(5) 0.018(5) -0.002(5)
C29 0.043(7) 0.031(6) 0.059(7) -0.001(5) 0.020(5) -0.008(5)
C30 0.055(8) 0.060(8) 0.038(6) 0.012(6) 0.018(5) 0.001(6)
C31 0.032(5) 0.019(4) 0.024(5) -0.001(3) 0.011(4) 0.008(4)
C32 0.033(6) 0.055(7) 0.038(6) -0.001(5) 0.019(5) 0.000(5)
C33 0.029(6) 0.050(7) 0.039(6) -0.001(5) 0.005(5) 0.006(5)
C34 0.066(8) 0.032(6) 0.047(7) -0.015(5) 0.027(6) -0.001(5)

loop_
_atom_site_label
_atom_site_type_symbol
_atom_site_fract_x
_atom_site_fract_y
_atom_site_fract_z
_atom_site_U_iso_or_equiv
_atom_site_thermal_displace_type
_atom_site_occupancy
_atom_site_calc_flag
_atom_site_refinement_flags
_atom_site_disorder_group
W1 W 0.57906(3) 0.04973(2) 0.22090(2) 0.01729(12) Uani 1 d . .
W2 W 0.77075(3) 0.02885(2) 0.21628(2) 0.01745(12) Uani 1 d . .
P1 P 0.6386(2) 0.14681(11) 0.32756(12) 0.0197(4) Uani 1 d . .
P2 P 0.8087(2) 0.15753(11) 0.18479(12) 0.0169(4) Uani 1 d . .
Cl1 Cl 0.4797(2) -0.00745(13) 0.09888(12) 0.0310(5) Uani 1 d . .
Cl2 Cl 0.4769(2) 0.15538(12) 0.15774(12) 0.0280(5) Uani 1 d . .
Cl3 Cl 0.9205(2) 0.05659(12) 0.33634(13) 0.0305(5) Uani 1 d . .
Cl4 Cl 0.7980(2) -0.09115(12) 0.26989(14) 0.0324(5) Uani 1 d . .
N1 N 0.5619(7) -0.0286(4) 0.2868(4) 0.024(2) Uani 1 d . .
H1 H 0.6269(7) -0.0503(4) 0.3108(4) 0.013(15) Uiso 1 calc R .
N2 N 0.7434(6) -0.0015(4) 0.1088(4) 0.022(2) Uani 1 d . .
H2 H 0.6724(6) 0.0033(4) 0.0781(4) 0.013(15) Uiso 1 calc R .
C1 C 0.5123(9) 0.1896(5) 0.3513(5) 0.029(2) Uani 1 d . .
C2 C 0.4604(9) 0.1533(6) 0.4014(6) 0.037(2) Uani 1 d . .
H2 H 0.4906(9) 0.1086(6) 0.4227(6) 0.051(11) Uiso 1 calc R .
C3 C 0.3649(9) 0.1819(7) 0.4204(6) 0.042(3) Uani 1 d . .
H3 H 0.3296(9) 0.1565(7) 0.4536(6) 0.051(11) Uiso 1 calc R .
C4 C 0.3224(9) 0.2475(7) 0.3904(6) 0.045(3) Uani 1 d . .
H4 H 0.2572(9) 0.2671(7) 0.4029(6) 0.051(11) Uiso 1 calc R .
C5 C 0.3743(9) 0.2848(6) 0.3421(7) 0.041(3) Uani 1 d . .
H5 H 0.3463(9) 0.3307(6) 0.3235(7) 0.051(11) Uiso 1 calc R .
C6 C 0.4674(9) 0.2553(6) 0.3207(6) 0.037(2) Uani 1 d . .
H6 H 0.4999(9) 0.2800(6) 0.2855(6) 0.051(11) Uiso 1 calc R .
C7 C 0.7304(8) 0.1245(5) 0.4276(5) 0.026(2) Uani 1 d . .
C8 C 0.7739(9) 0.1800(5) 0.4808(6) 0.034(2) Uani 1 d . .
H8 H 0.7566(9) 0.2282(5) 0.4656(6) 0.051(11) Uiso 1 calc R .
C9 C 0.8436(10) 0.1635(6) 0.5575(6) 0.045(3) Uani 1 d . .
H9 H 0.8749(10) 0.2009(6) 0.5932(6) 0.051(11) Uiso 1 calc R .
C10 C 0.8667(10) 0.0934(7) 0.5807(6) 0.046(3) Uani 1 d . .
H10 H 0.9133(10) 0.0827(7) 0.6321(6) 0.051(11) Uiso 1 calc R .
C11 C 0.8209(12) 0.0387(6) 0.5281(6) 0.048(3) Uani 1 d . .
H11 H 0.8352(12) -0.0095(6) 0.5440(6) 0.051(11) Uiso 1 calc R .
C12 C 0.7542(10) 0.0548(5) 0.4521(6) 0.035(2) Uani 1 d . .
H12 H 0.7245(10) 0.0171(5) 0.4164(6) 0.051(11) Uiso 1 calc R .
C13 C 0.7059(8) 0.2256(4) 0.2930(5) 0.022(2) Uani 1 d . .
H13A H 0.6478(8) 0.2457(4) 0.2468(5) 0.027(12) Uiso 1 calc R .
H13B H 0.7205(8) 0.2622(4) 0.3349(5) 0.027(12) Uiso 1 calc R .
C14 C 0.8167(8) 0.2156(4) 0.2709(5) 0.020(2) Uani 1 d . .
H14A H 0.8754(8) 0.1954(4) 0.3168(5) 0.027(12) Uiso 1 calc R .
H14B H 0.8446(8) 0.2631(4) 0.2604(5) 0.027(12) Uiso 1 calc R .
C15 C 0.7100(7) 0.2035(5) 0.0999(4) 0.019(2) Uani 1 d . .
C16 C 0.6376(8) 0.1654(5) 0.0360(5) 0.026(2) Uani 1 d . .
H16 H 0.6380(8) 0.1148(5) 0.0358(5) 0.029(8) Uiso 1 calc R .
C17 C 0.5653(9) 0.2032(6) -0.0271(6) 0.036(2) Uani 1 d . .
H17 H 0.5162(9) 0.1782(6) -0.0703(6) 0.029(8) Uiso 1 calc R .
C18 C 0.5652(9) 0.2770(6) -0.0265(6) 0.039(3) Uani 1 d . .
H18 H 0.5160(9) 0.3021(6) -0.0696(6) 0.029(8) Uiso 1 calc R .
C19 C 0.6353(10) 0.3146(5) 0.0355(6) 0.038(2) Uani 1 d . .
H19 H 0.6346(10) 0.3652(5) 0.0352(6) 0.029(8) Uiso 1 calc R .
C20 C 0.7077(8) 0.2774(5) 0.0992(5) 0.026(2) Uani 1 d . .
H20 H 0.7557(8) 0.3031(5) 0.1422(5) 0.029(8) Uiso 1 calc R .
C21 C 0.9510(7) 0.1723(4) 0.1666(5) 0.020(2) Uani 1 d . .
C22 C 1.0554(8) 0.1565(5) 0.2248(6) 0.029(2) Uani 1 d . .
H22 H 1.0538(8) 0.1390(5) 0.2746(6) 0.029(8) Uiso 1 calc R .
C23 C 1.1607(9) 0.1669(6) 0.2083(7) 0.041(3) Uani 1 d . .
H23 H 1.2306(9) 0.1547(6) 0.2468(7) 0.029(8) Uiso 1 calc R .
C24 C 1.1655(9) 0.1946(6) 0.1366(7) 0.042(3) Uani 1 d . .
H24 H 1.2378(9) 0.2029(6) 0.1268(7) 0.029(8) Uiso 1 calc R .
C25 C 1.0639(9) 0.2098(7) 0.0804(7) 0.043(3) Uani 1 d . .
H25 H 1.0666(9) 0.2283(7) 0.0312(7) 0.029(8) Uiso 1 calc R .
C26 C 0.9575(8) 0.1989(5) 0.0939(6) 0.031(2) Uani 1 d . .
H26 H 0.8884(8) 0.2093(5) 0.0538(6) 0.029(8) Uiso 1 calc R .
C27 C 0.4581(9) -0.0586(5) 0.3041(6) 0.030(2) Uani 1 d . .
C28 C 0.3537(9) -0.0087(7) 0.2722(7) 0.043(3) Uani 1 d . .
H28A H 0.3396(9) -0.0026(7) 0.2156(7) 0.067(14) Uiso 1 calc R .
H28B H 0.3700(9) 0.0377(7) 0.2982(7) 0.067(14) Uiso 1 calc R .
H28C H 0.2850(9) -0.0296(7) 0.2826(7) 0.067(14) Uiso 1 calc R .
C29 C 0.4298(10) -0.1313(6) 0.2599(7) 0.043(3) Uani 1 d . .
H29A H 0.4138(10) -0.1233(6) 0.2034(7) 0.067(14) Uiso 1 calc R .
H29B H 0.3619(10) -0.1527(6) 0.2708(7) 0.067(14) Uiso 1 calc R .
H29C H 0.4961(10) -0.1635(6) 0.2779(7) 0.067(14) Uiso 1 calc R .
C30 C 0.4835(11) -0.0698(7) 0.3924(7) 0.050(3) Uani 1 d . .
H30A H 0.5501(11) -0.1016(7) 0.4108(7) 0.067(14) Uiso 1 calc R .
H30B H 0.4158(11) -0.0911(7) 0.4037(7) 0.067(14) Uiso 1 calc R .
H30C H 0.5008(11) -0.0238(7) 0.4193(7) 0.067(14) Uiso 1 calc R .
C31 C 0.8291(8) -0.0321(5) 0.0721(5) 0.025(2) Uani 1 d . .
C32 C 0.8314(10) 0.0112(7) -0.0010(6) 0.040(2) Uani 1 d . .
H32A H 0.7535(10) 0.0125(7) -0.0378(6) 0.058(13) Uiso 1 calc R .
H32B H 0.8847(10) -0.0113(7) -0.0264(6) 0.058(13) Uiso 1 calc R .
H32C H 0.8574(10) 0.0598(7) 0.0146(6) 0.058(13) Uiso 1 calc R .
C33 C 0.9506(9) -0.0355(6) 0.1317(7) 0.040(3) Uani 1 d . .
H33A H 0.9468(9) -0.0633(6) 0.1775(7) 0.058(13) Uiso 1 calc R .
H33B H 0.9774(9) 0.0128(6) 0.1481(7) 0.058(13) Uiso 1 calc R .
H33C H 1.0046(9) -0.0583(6) 0.1071(7) 0.058(13) Uiso 1 calc R .
C34 C 0.7845(11) -0.1089(6) 0.0471(7) 0.046(3) Uani 1 d . .
H34A H 0.7831(11) -0.1363(6) 0.0937(7) 0.058(13) Uiso 1 calc R .
H34B H 0.8361(11) -0.1321(6) 0.0209(7) 0.058(13) Uiso 1 calc R .
H34C H 0.7062(11) -0.1064(6) 0.0110(7) 0.058(13) Uiso 1 calc R .

loop_
_atom_type_symbol
_atom_type_description
_atom_type_scat_dispersion_real
_atom_type_scat_dispersion_imag
_atom_type_scat_source
C C 0.0033 0.0016 'International Tables Vol C Tables 4.2.6.8 and 6.1.1.4'
H H 0.0000 0.0000 'International Tables Vol C Tables 4.2.6.8 and 6.1.1.4'
W W -0.8490 6.8722 'International Tables Vol C Tables 4.2.6.8 and 6.1.1.4'
Cl Cl 0.1484 0.1585 'International Tables Vol C Tables 4.2.6.8 and 6.1.1.4'
P P 0.1023 0.0942 'International Tables Vol C Tables 4.2.6.8 and 6.1.1.4'
N N 0.0061 0.0033 'International Tables Vol C Tables 4.2.6.8 and 6.1.1.4'

loop_
_geom_angle_atom_site_label_1
_geom_angle_atom_site_label_2
_geom_angle_atom_site_label_3
_geom_angle
_geom_angle_site_symmetry_1
_geom_angle_site_symmetry_3
_geom_angle_publ_flag
N1 W1 W2 99.8(2) . . y
N1 W1 Cl1 95.5(2) . . y
W2 W1 Cl1 97.73(8) . . y
N1 W1 Cl2 140.7(2) . . y
W2 W1 Cl2 119.31(6) . . y
Cl1 W1 Cl2 83.74(9) . . y
N1 W1 P1 98.5(2) . . y
W2 W1 P1 94.14(7) . . y
Cl1 W1 P1 159.84(8) . . y
Cl2 W1 P1 76.24(8) . . y
N2 W2 W1 100.9(2) . . y
N2 W2 Cl3 143.9(2) . . y
W1 W2 Cl3 115.01(7) . . y
N2 W2 Cl4 94.6(2) . . y
W1 W2 Cl4 99.43(7) . . y
Cl3 W2 Cl4 82.55(8) . . y
N2 W2 P2 93.0(2) . . y
W1 W2 P2 95.10(5) . . y
Cl3 W2 P2 81.65(7) . . y
Cl4 W2 P2 161.97(8) . . y
C7 P1 C1 100.5(4) . . n
C7 P1 C13 107.3(4) . . n
C1 P1 C13 101.0(4) . . n
C7 P1 W1 120.7(3) . . n
C1 P1 W1 113.2(3) . . n
C13 P1 W1 111.9(3) . . n
C15 P2 C21 101.6(4) . . n
C15 P2 C14 105.6(4) . . n
C21 P2 C14 102.9(4) . . n
C15 P2 W2 120.5(3) . . n
C21 P2 W2 114.4(3) . . n
C14 P2 W2 110.1(3) . . n
C27 N1 W1 131.3(6) . . n
C31 N2 W2 127.2(6) . . n
C6 C1 C2 118.9(10) . . n
C6 C1 P1 122.9(8) . . n
C2 C1 P1 118.3(7) . . n
C3 C2 C1 121.0(10) . . n
C4 C3 C2 119.4(10) . . n
C3 C4 C5 120.4(9) . . n
C4 C5 C6 120.4(10) . . n
C1 C6 C5 119.9(11) . . n
C12 C7 C8 119.1(9) . . n
C12 C7 P1 121.9(7) . . n
C8 C7 P1 119.0(7) . . n
C7 C8 C9 119.4(9) . . n
C10 C9 C8 120.5(10) . . n
C9 C10 C11 119.6(10) . . n
C10 C11 C12 120.0(10) . . n
C7 C12 C11 121.3(10) . . n
C14 C13 P1 119.0(6) . . n
C13 C14 P2 116.5(6) . . n
C20 C15 C16 119.4(8) . . n
C20 C15 P2 118.7(6) . . n
C16 C15 P2 121.8(7) . . n
C17 C16 C15 119.3(9) . . n
C18 C17 C16 120.1(9) . . n
C19 C18 C17 121.1(8) . . n
C18 C19 C20 119.4(9) . . n
C15 C20 C19 120.8(8) . . n
C26 C21 C22 118.4(8) . . n
C26 C21 P2 120.6(6) . . n
C22 C21 P2 121.0(7) . . n
C23 C22 C21 119.3(9) . . n
C24 C23 C22 121.4(10) . . n
C25 C24 C23 118.9(10) . . n
C24 C25 C26 121.4(10) . . n
C25 C26 C21 120.5(9) . . n
N1 C27 C30 109.4(8) . . n
N1 C27 C28 110.0(8) . . n
C30 C27 C28 111.4(9) . . n
N1 C27 C29 107.7(8) . . n
C30 C27 C29 110.4(9) . . n
C28 C27 C29 107.8(9) . . n
N2 C31 C32 110.4(7) . . n
N2 C31 C33 110.9(8) . . n
C32 C31 C33 111.1(8) . . n
N2 C31 C34 104.8(8) . . n
C32 C31 C34 109.6(8) . . n
C33 C31 C34 109.9(8) . . n

loop_
_geom_bond_atom_site_label_1
_geom_bond_atom_site_label_2
_geom_bond_distance
_geom_bond_site_symmetry_2
_geom_bond_publ_flag
W1 N1 1.908(7) . y
W1 W2 2.3452(5) . y
W1 Cl1 2.387(2) . y
W1 Cl2 2.410(2) . y
W1 P1 2.555(2) . y
W2 N2 1.912(7) . y
W2 Cl3 2.404(3) . y
W2 Cl4 2.407(2) . y
W2 P2 2.525(2) . y
P1 C7 1.838(9) . n
P1 C1 1.854(10) . n
P1 C13 1.854(8) . n
P2 C15 1.830(8) . n
P2 C21 1.836(9) . n
P2 C14 1.841(8) . n
N1 C27 1.467(12) . n
N2 C31 1.471(11) . n
C1 C6 1.381(14) . n
C1 C2 1.389(14) . n
C2 C3 1.382(14) . n
C3 C4 1.37(2) . n
C4 C5 1.37(2) . n
C5 C6 1.384(14) . n
C7 C12 1.370(13) . n
C7 C8 1.390(12) . n
C8 C9 1.403(14) . n
C9 C10 1.37(2) . n
C10 C11 1.38(2) . n
C11 C12 1.381(14) . n
C13 C14 1.493(13) . n
C15 C20 1.373(12) . n
C15 C16 1.400(11) . n
C16 C17 1.388(13) . n
C17 C18 1.37(2) . n
C18 C19 1.36(2) . n
C19 C20 1.390(13) . n
C21 C26 1.395(12) . n
C21 C22 1.400(12) . n
C22 C23 1.383(14) . n
C23 C24 1.38(2) . n
C24 C25 1.36(2) . n
C25 C26 1.372(14) . n
C27 C30 1.511(14) . n
C27 C28 1.526(15) . n
C27 C29 1.548(14) . n
C31 C32 1.524(14) . n
C31 C33 1.531(14) . n
C31 C34 1.542(13) . n

loop_
_geom_torsion_atom_site_label_1
_geom_torsion_atom_site_label_2
_geom_torsion_atom_site_label_3
_geom_torsion_atom_site_label_4
_geom_torsion
_geom_torsion_site_symmetry_1
_geom_torsion_site_symmetry_2
_geom_torsion_site_symmetry_3
_geom_torsion_site_symmetry_4
_geom_torsion_publ_flag
P1 W1 W2 P2 -56.82(7) . . . . y
P1 W1 W2 N2 -150.9(2) . . . . y
P1 W1 W2 Cl3 26.33(8) . . . . y
P1 W1 W2 Cl4 112.46(8) . . . . y
N1 W1 W2 P2 -156.1(2) . . . . y
N1 W1 W2 N2 109.8(3) . . . . y
N1 W1 W2 Cl3 -73.0(2) . . . . y
N1 W1 W2 Cl4 13.1(2) . . . . y
Cl1 W1 W2 P2 106.85(8) . . . . y
Cl1 W1 W2 N2 12.8(2) . . . . y
Cl1 W1 W2 Cl3 -169.99(8) . . . . y
Cl1 W1 W2 Cl4 -83.86(9) . . . . y
Cl2 W1 W2 P2 19.72(8) . . . . y
Cl2 W1 W2 N2 -74.4(2) . . . . y
Cl2 W1 W2 Cl3 102.87(9) . . . . y
Cl2 W1 W2 Cl4 -171.00(9) . . . . y
